data_1560908
loop_
_publ_author_name
'Cramer, Alisha J.'
'Cole, Jacqueline M.'

_publ_section_title
;
 Host-guest prospects of neodymium and gadolinium ultraphosphate
 frameworks for nuclear waste storage: Multi-temperature topological
 analysis of nanoporous cages in RP5O14
;
_journal_name_full 'Journal of Solid State Chemistry'
_journal_page_first 250
_journal_page_last 257
_journal_paper_doi 10.1016/j.jssc.2018.07.020
_journal_volume 266
_journal_year 2018
_chemical_formula_sum 'Gd O14 P5'
_chemical_formula_weight 536.10
_space_group_IT_number 53
_space_group_name_Hall '-P 2ac 2'
_space_group_name_H-M_alt 'P m n a'
_symmetry_cell_setting orthorhombic
_symmetry_space_group_name_H-M 'P m n a'
_atom_sites_solution_hydrogens none
_atom_sites_solution_primary direct
_atom_sites_solution_secondary difmap
_audit_creation_method SHELXL-97
_cell_angle_alpha 90.00
_cell_angle_beta 90.00
_cell_angle_gamma 90.00
_cell_formula_units_Z 4
_cell_length_a 13.009(3)
_cell_length_b 8.7200(17)
_cell_length_c 8.9540(18)
_cell_measurement_reflns_used 512
_cell_measurement_temperature 430(2)
_cell_measurement_theta_max 28.28
_cell_measurement_theta_min 2.0
_cell_volume 1015.7(4)
_computing_cell_refinement
;
Rigaku CrystalClear-SM Expert 2.0
;
_computing_data_collection 'Rigaku CrystalClear-SM Expert 2.0'
_computing_data_reduction
;
Rigaku CrystalClear-SM Expert 2.0
;
_computing_molecular_graphics
;
SHELXTL-PLUS (Sheldrick, 1995)
;
_computing_publication_material 'SHELXL-97 (Sheldrick, 1997)'
_computing_structure_refinement 'SHELXL-97 (Sheldrick, 1997)'
_computing_structure_solution 'SHELXS-97 (Sheldrick, 1990)'
_diffrn_ambient_temperature 430(2)
_diffrn_measured_fraction_theta_full 0.816
_diffrn_measured_fraction_theta_max 0.816
_diffrn_measurement_device_type 'Rigaku Saturn 724+ CCD'
_diffrn_measurement_method '\w scans'
_diffrn_radiation_monochromator graphite
_diffrn_radiation_source 'fine-focus sealed tube'
_diffrn_radiation_type MoK\a
_diffrn_radiation_wavelength 0.71073
_diffrn_reflns_av_R_equivalents 0.0428
_diffrn_reflns_av_sigmaI/netI 0.0290
_diffrn_reflns_limit_h_max 17
_diffrn_reflns_limit_h_min -17
_diffrn_reflns_limit_k_max 6
_diffrn_reflns_limit_k_min -11
_diffrn_reflns_limit_l_max 12
_diffrn_reflns_limit_l_min -6
_diffrn_reflns_number 3831
_diffrn_reflns_theta_full 31.13
_diffrn_reflns_theta_max 31.13
_diffrn_reflns_theta_min 3.26
_diffrn_standards_decay_% 0
_diffrn_standards_interval_count 0
_diffrn_standards_interval_time 0
_diffrn_standards_number 0
_exptl_absorpt_coefficient_mu 7.406
_exptl_absorpt_correction_T_max 0.105
_exptl_absorpt_correction_T_min 0.069
_exptl_absorpt_correction_type empirical
_exptl_absorpt_process_details
;
T. Higashi, ABSCOR, empirical absorption correction
;
_exptl_crystal_colour colourless
_exptl_crystal_density_diffrn 3.506
_exptl_crystal_density_method 'not measured'
_exptl_crystal_description block
_exptl_crystal_F_000 1004
_exptl_crystal_size_max 0.4
_exptl_crystal_size_mid 0.4
_exptl_crystal_size_min 0.3
_refine_diff_density_max 2.171
_refine_diff_density_min -1.144
_refine_diff_density_rms 0.224
_refine_ls_extinction_coef 0.0093(7)
_refine_ls_extinction_expression Fc^*^=kFc[1+0.001xFc^2^\l^3^/sin(2\q)]^-1/4^
_refine_ls_extinction_method SHELXL
_refine_ls_goodness_of_fit_ref 1.185
_refine_ls_hydrogen_treatment none
_refine_ls_matrix_type full
_refine_ls_number_parameters 99
_refine_ls_number_reflns 1394
_refine_ls_number_restraints 0
_refine_ls_restrained_S_all 1.185
_refine_ls_R_factor_all 0.0309
_refine_ls_R_factor_gt 0.0307
_refine_ls_shift/su_max 0.000
_refine_ls_shift/su_mean 0.000
_refine_ls_structure_factor_coef Fsqd
_refine_ls_weighting_details 'calc w=1/[\s^2^(Fo^2^)+(0.0442P)^2^+2.0513P] where P=(Fo^2^+2Fc^2^)/3'
_refine_ls_weighting_scheme calc
_refine_ls_wR_factor_gt 0.0781
_refine_ls_wR_factor_ref 0.0784
_reflns_number_gt 1384
_reflns_number_total 1394
_reflns_threshold_expression >2sigma(I)
_cod_data_source_file 2gd430d-1a.cif
_cod_data_source_block 2gd430d-1a
_cod_original_cell_volume 1015.7(3)
_cod_original_sg_symbol_H-M Pmna
_cod_database_code 1560908

loop_
_symmetry_equiv_pos_as_xyz
'x, y, z'
'-x+1/2, -y, z+1/2'
'-x+1/2, y, -z+1/2'
'x, -y, -z'
'-x, -y, -z'
'x-1/2, y, -z-1/2'
'x-1/2, -y, z-1/2'
'-x, y, z'

loop_
_atom_site_label
_atom_site_type_symbol
_atom_site_fract_x
_atom_site_fract_y
_atom_site_fract_z
_atom_site_U_iso_or_equiv
_atom_site_adp_type
_atom_site_occupancy
_atom_site_symmetry_multiplicity
_atom_site_calc_flag
_atom_site_refinement_flags
_atom_site_disorder_assembly
_atom_site_disorder_group
Gd1 Gd 0.5000 0.27708(3) 0.18992(2) 0.01008(13) Uani 1 2 d S . .
P1 P 0.66493(7) 0.76347(10) 0.45098(10) 0.0109(2) Uani 1 1 d . . .
P2 P 0.5000 0.68493(15) 0.24494(13) 0.0104(2) Uani 1 2 d S . .
P3 P 0.79798(9) 0.5000 0.5000 0.0115(2) Uani 1 2 d S . .
P4 P 0.82769(9) 1.0000 0.5000 0.0103(2) Uani 1 2 d S . .
O1 O 0.5943(3) 0.7851(3) 0.3114(3) 0.0187(7) Uani 1 1 d . . .
O2 O 0.5000 0.5317(5) 0.3116(4) 0.0188(8) Uani 1 2 d S . .
O3 O 0.3829(2) 0.0816(3) 0.1190(3) 0.0203(5) Uani 1 1 d . . .
O4 O 0.6129(3) 0.2276(3) 0.4044(3) 0.0234(6) Uani 1 1 d . . .
O5 O 0.5000 0.7104(5) 0.0819(5) 0.0223(9) Uani 1 2 d S . .
O6 O 0.3517(2) 0.4124(3) 0.1168(3) 0.0226(6) Uani 1 1 d . . .
O7 O 0.7475(2) 0.8869(4) 0.4179(3) 0.0231(6) Uani 1 1 d . . .
O8 O 0.7190(2) 0.6099(4) 0.4143(3) 0.0255(6) Uani 1 1 d . . .

loop_
_atom_site_aniso_label
_atom_site_aniso_U_11
_atom_site_aniso_U_22
_atom_site_aniso_U_33
_atom_site_aniso_U_23
_atom_site_aniso_U_13
_atom_site_aniso_U_12
Gd1 0.01140(17) 0.0089(2) 0.00996(17) -0.00013(7) 0.000 0.000
P1 0.0116(4) 0.0095(4) 0.0116(4) 0.0000(3) -0.0002(3) -0.0010(3)
P2 0.0123(5) 0.0106(5) 0.0083(5) -0.0004(4) 0.000 0.000
P3 0.0113(5) 0.0078(5) 0.0153(5) 0.0000(4) 0.000 0.000
P4 0.0110(5) 0.0076(5) 0.0124(5) -0.0002(4) 0.000 0.000
O1 0.0179(15) 0.0148(17) 0.0235(16) 0.0054(9) -0.0072(10) -0.0048(10)
O2 0.027(2) 0.009(2) 0.0207(19) 0.0000(12) 0.000 0.000
O3 0.0255(13) 0.0143(13) 0.0211(12) -0.0034(10) -0.0037(10) -0.0078(11)
O4 0.0275(15) 0.0284(17) 0.0142(13) -0.0011(10) -0.0101(12) 0.0046(11)
O5 0.031(2) 0.026(2) 0.0098(17) 0.0011(15) 0.000 0.000
O6 0.0195(12) 0.0212(14) 0.0271(14) 0.0030(11) -0.0065(10) 0.0050(11)
O7 0.0238(13) 0.0276(16) 0.0179(13) -0.0021(11) 0.0003(10) -0.0157(12)
O8 0.0363(16) 0.0196(15) 0.0207(13) -0.0055(11) -0.0098(12) 0.0151(12)

loop_
_atom_type_symbol
_atom_type_description
_atom_type_scat_dispersion_real
_atom_type_scat_dispersion_imag
_atom_type_scat_source
O O 0.0106 0.0060 'International Tables Vol C Tables 4.2.6.8 and 6.1.1.4'
P P 0.1023 0.0942 'International Tables Vol C Tables 4.2.6.8 and 6.1.1.4'
Gd Gd -0.1653 3.9035 'International Tables Vol C Tables 4.2.6.8 and 6.1.1.4'

loop_
_geom_angle_atom_site_label_1
_geom_angle_atom_site_label_2
_geom_angle_atom_site_label_3
_geom_angle
_geom_angle_site_symmetry_1
_geom_angle_site_symmetry_3
O6 Gd1 O6 110.05(15) 8_655 .
O6 Gd1 O3 144.27(10) 8_655 .
O6 Gd1 O3 76.09(11) . .
O6 Gd1 O3 76.09(11) 8_655 8_655
O6 Gd1 O3 144.27(10) . 8_655
O3 Gd1 O3 79.89(14) . 8_655
O6 Gd1 O5 72.52(9) 8_655 5_665
O6 Gd1 O5 72.52(9) . 5_665
O3 Gd1 O5 76.41(10) . 5_665
O3 Gd1 O5 76.41(10) 8_655 5_665
O6 Gd1 O4 79.37(11) 8_655 .
O6 Gd1 O4 142.71(11) . .
O3 Gd1 O4 117.84(10) . .
O3 Gd1 O4 72.49(10) 8_655 .
O5 Gd1 O4 142.10(9) 5_665 .
O6 Gd1 O4 142.71(11) 8_655 8_655
O6 Gd1 O4 79.37(11) . 8_655
O3 Gd1 O4 72.49(10) . 8_655
O3 Gd1 O4 117.84(10) 8_655 8_655
O5 Gd1 O4 142.10(9) 5_665 8_655
O4 Gd1 O4 73.46(17) . 8_655
O6 Gd1 O2 70.89(9) 8_655 .
O6 Gd1 O2 70.89(9) . .
O3 Gd1 O2 139.72(7) . .
O3 Gd1 O2 139.72(7) 8_655 .
O5 Gd1 O2 113.57(14) 5_665 .
O4 Gd1 O2 79.22(10) . .
O4 Gd1 O2 79.22(10) 8_655 .
O4 P1 O8 116.33(18) 4_566 .
O4 P1 O7 116.94(17) 4_566 .
O8 P1 O7 104.22(19) . .
O4 P1 O1 115.4(2) 4_566 .
O8 P1 O1 101.63(17) . .
O7 P1 O1 99.87(17) . .
O2 P2 O5 122.7(2) . .
O2 P2 O1 110.02(14) . .
O5 P2 O1 106.40(15) . .
O2 P2 O1 110.02(14) . 8_655
O5 P2 O1 106.40(15) . 8_655
O1 P2 O1 98.5(3) . 8_655
O6 P3 O6 123.3(2) 7_666 6_656
O6 P3 O8 105.96(16) 7_666 4_566
O6 P3 O8 109.57(16) 6_656 4_566
O6 P3 O8 109.57(16) 7_666 .
O6 P3 O8 105.96(16) 6_656 .
O8 P3 O8 100.1(3) 4_566 .
O3 P4 O3 121.5(2) 7_666 6_666
O3 P4 O7 110.54(16) 7_666 .
O3 P4 O7 106.35(15) 6_666 .
O3 P4 O7 106.35(15) 7_666 4_576
O3 P4 O7 110.54(16) 6_666 4_576
O7 P4 O7 99.4(2) . 4_576
P1 O1 P2 132.42(19) . .
P2 O2 Gd1 129.8(2) . .
P4 O3 Gd1 148.86(17) 6_546 .
P1 O4 Gd1 163.6(2) 4_566 .
P2 O5 Gd1 173.9(3) . 5_665
P3 O6 Gd1 147.88(18) 6_556 .
P1 O7 P4 141.8(2) . .
P1 O8 P3 135.05(19) . .

loop_
_geom_bond_atom_site_label_1
_geom_bond_atom_site_label_2
_geom_bond_distance
_geom_bond_site_symmetry_2
Gd1 O6 2.355(3) 8_655
Gd1 O6 2.355(3) .
Gd1 O3 2.373(3) .
Gd1 O3 2.373(3) 8_655
Gd1 O5 2.436(4) 5_665
Gd1 O4 2.456(3) .
Gd1 O4 2.456(3) 8_655
Gd1 O2 2.473(4) .
P1 O4 1.463(3) 4_566
P1 O8 1.548(3) .
P1 O7 1.550(3) .
P1 O1 1.562(3) .
P2 O2 1.464(4) .
P2 O5 1.477(4) .
P2 O1 1.619(3) .
P2 O1 1.619(3) 8_655
P3 O6 1.471(3) 7_666
P3 O6 1.471(3) 6_656
P3 O8 1.601(3) 4_566
P3 O8 1.601(3) .
P4 O3 1.469(3) 7_666
P4 O3 1.469(3) 6_666
P4 O7 1.612(3) .
P4 O7 1.612(3) 4_576
O3 P4 1.469(3) 6_546
O4 P1 1.463(3) 4_566
O5 Gd1 2.436(4) 5_665
O6 P3 1.471(3) 6_556

_cod_database_fobs_code 1560908
